data_4301326
loop_
_publ_author_name
'Grigory B. Andreev'
'Nina A. Budantseva'
'Ivan G. Tananaev'
'Boris F. Myasoedov'

_publ_contact_author_address
;
A. N. Frumkin Institute of Physical Chemistry and 
Electrochemistry, 31 Leninskiy pr., Moscow, 119991, Russia
;
_publ_contact_author_email grigory_andreev@mail.ru
_publ_contact_author_name 'Grigory Andreev'
_publ_section_title
;
Interaction of Transuranium Elements with Biologically Important Molecules:
Structural and Spectroscopic Study of Np(V) Complexes with Imidazole
;
_journal_name_full 'Inorganic Chemistry'
_journal_page_first 1232
_journal_page_last 1235
_journal_paper_doi 10.1021/ic801882p
_journal_volume 48
_journal_year 2009
_chemical_formula_moiety 'C12 H16 N9 Np O4'
_chemical_formula_sum 'C12 H16 N9 Np O4'
_chemical_formula_weight 587.34
_chemical_name_systematic
; 
 ? 
;
_space_group_IT_number 2
_symmetry_space_group_name_Hall '-P 1'
_symmetry_space_group_name_H-M 'P -1'
_atom_sites_solution_hydrogens geom
_atom_sites_solution_primary direct
_atom_sites_solution_secondary difmap
_audit_creation_method SHELXL-97
_cell_angle_alpha 101.547(3)
_cell_angle_beta 104.552(3)
_cell_angle_gamma 95.024(3)
_cell_formula_units_Z 2
_cell_length_a 8.0715(4)
_cell_length_b 8.0920(5)
_cell_length_c 14.5070(8)
_cell_measurement_temperature 100(2)
_cell_volume 889.01(9)
_computing_structure_refinement 'SHELXL-97 (Sheldrick, 1997)'
_computing_structure_solution 'SHELXS-97 (Sheldrick, 1990)'
_diffrn_ambient_temperature 100(2)
_diffrn_measured_fraction_theta_full 0.976
_diffrn_measured_fraction_theta_max 0.992
_diffrn_measurement_device_type 'Bruker Kappa APEX II area-detector'
_diffrn_measurement_method 'phi and omega scans'
_diffrn_radiation_monochromator graphite
_diffrn_radiation_source 'fine-focus sealed tube'
_diffrn_radiation_type MoK\a
_diffrn_radiation_wavelength 0.71073
_diffrn_reflns_av_R_equivalents 0.0317
_diffrn_reflns_av_sigmaI/netI 0.0271
_diffrn_reflns_limit_h_max 11
_diffrn_reflns_limit_h_min -11
_diffrn_reflns_limit_k_max 11
_diffrn_reflns_limit_k_min -11
_diffrn_reflns_limit_l_max 20
_diffrn_reflns_limit_l_min -20
_diffrn_reflns_number 22712
_diffrn_reflns_theta_full 30.00
_diffrn_reflns_theta_max 30.00
_diffrn_reflns_theta_min 1.49
_exptl_absorpt_coefficient_mu 5.884
_exptl_absorpt_correction_T_max 0.55
_exptl_absorpt_correction_T_min 0.42
_exptl_absorpt_correction_type numerical
_exptl_absorpt_process_details 'APEX 2 (Bruker, 2006)'
_exptl_crystal_density_diffrn 2.194
_exptl_crystal_density_method 'not measured'
_exptl_crystal_F_000 552
_exptl_crystal_size_max 0.15
_exptl_crystal_size_mid 0.12
_exptl_crystal_size_min 0.10
_refine_diff_density_max 2.522
_refine_diff_density_min -2.005
_refine_diff_density_rms 0.098
_refine_ls_extinction_method none
_refine_ls_goodness_of_fit_ref 1.101
_refine_ls_hydrogen_treatment constr
_refine_ls_matrix_type full
_refine_ls_number_parameters 235
_refine_ls_number_reflns 5150
_refine_ls_number_restraints 0
_refine_ls_restrained_S_all 1.101
_refine_ls_R_factor_all 0.0508
_refine_ls_R_factor_gt 0.0500
_refine_ls_shift/su_max 0.001
_refine_ls_shift/su_mean 0.000
_refine_ls_structure_factor_coef Fsqd
_refine_ls_weighting_details 'calc w=1/[\s^2^(Fo^2^)+(0.1000P)^2^+6.5000P] where P=(Fo^2^+2Fc^2^)/3'
_refine_ls_weighting_scheme calc
_refine_ls_wR_factor_gt 0.1348
_refine_ls_wR_factor_ref 0.1357
_reflns_number_gt 4931
_reflns_number_total 5150
_reflns_threshold_expression >2sigma(I)
_cod_data_source_file ic801882p_si_001_3.cif
_cod_data_source_block 3
_cod_database_code 4301326

loop_
_symmetry_equiv_pos_as_xyz
'x, y, z'
'-x, -y, -z'

loop_
_atom_site_label
_atom_site_type_symbol
_atom_site_fract_x
_atom_site_fract_y
_atom_site_fract_z
_atom_site_U_iso_or_equiv
_atom_site_adp_type
_atom_site_occupancy
_atom_site_symmetry_multiplicity
_atom_site_calc_flag
_atom_site_refinement_flags
_atom_site_disorder_assembly
_atom_site_disorder_group
Np1 Np -0.47962(3) 0.00808(3) 0.256679(14) 0.00993(10) Uani 1 1 d . . .
O1 O -0.5804(7) -0.1019(6) 0.3333(4) 0.0149(9) Uani 1 1 d . . .
O2 O -0.3820(7) 0.1206(7) 0.1796(4) 0.0165(9) Uani 1 1 d . . .
O3 O -0.2362(7) -0.1692(7) 0.2646(4) 0.0192(10) Uani 1 1 d . . .
O4 O -0.0971(10) -0.3721(9) 0.2347(4) 0.0351(16) Uani 1 1 d . . .
N7 N -0.2298(8) 0.1327(7) 0.4086(4) 0.0133(10) Uani 1 1 d . . .
N1 N -0.6004(9) -0.2420(8) 0.1095(4) 0.0181(11) Uani 1 1 d . . .
N5 N -0.5456(9) 0.2958(8) 0.3372(4) 0.0181(11) Uani 1 1 d . . .
N3 N -0.7816(9) 0.0519(9) 0.1681(4) 0.0193(11) Uani 1 1 d . . .
N6 N -0.5897(10) 0.5620(8) 0.3594(5) 0.0233(13) Uani 1 1 d . . .
H6A H -0.5817 0.6672 0.3560 0.028 Uiso 1 1 calc R . .
N8 N -0.0640(10) 0.1849(10) 0.5601(5) 0.0243(13) Uani 1 1 d . . .
H8A H -0.0289 0.1830 0.6209 0.029 Uiso 1 1 calc R . .
N4 N -1.0536(9) 0.0926(10) 0.1451(5) 0.0256(14) Uani 1 1 d . . .
H4A H -1.1590 0.0835 0.1481 0.031 Uiso 1 1 calc R . .
N2 N -0.6654(10) -0.3933(10) -0.0421(5) 0.0272(15) Uani 1 1 d . . .
H2A H -0.6675 -0.4233 -0.1027 0.033 Uiso 1 1 calc R . .
N9 N -0.2408(10) -0.3240(9) 0.2218(5) 0.0263(14) Uani 1 1 d . . .
C9 C -0.5057(10) 0.4437(9) 0.3187(5) 0.0190(13) Uani 1 1 d . . .
H9A H -0.4295 0.4643 0.2823 0.023 Uiso 1 1 calc R . .
C1 C -0.5716(10) -0.2523(10) 0.0227(5) 0.0205(13) Uani 1 1 d . . .
H1A H -0.4970 -0.1732 0.0084 0.025 Uiso 1 1 calc R . .
C10 C -0.2139(10) 0.1018(9) 0.4970(5) 0.0188(13) Uani 1 1 d . . .
H10A H -0.2953 0.0323 0.5130 0.023 Uiso 1 1 calc R . .
C12 C -0.0815(10) 0.2394(9) 0.4180(5) 0.0183(12) Uani 1 1 d . . .
H12A H -0.0559 0.2829 0.3677 0.022 Uiso 1 1 calc R . .
C11 C 0.0230(11) 0.2727(10) 0.5114(5) 0.0233(14) Uani 1 1 d . . .
H11A H 0.1304 0.3407 0.5365 0.028 Uiso 1 1 calc R . .
C7 C -0.6597(12) 0.3202(10) 0.3930(6) 0.0272(17) Uani 1 1 d . . .
H7A H -0.7094 0.2371 0.4177 0.033 Uiso 1 1 calc R . .
C2 C -0.7573(11) -0.4813(10) 0.0059(6) 0.0253(15) Uani 1 1 d . . .
H2B H -0.8327 -0.5832 -0.0203 0.030 Uiso 1 1 calc R . .
C3 C -0.7144(11) -0.3874(10) 0.0993(5) 0.0242(15) Uani 1 1 d . . .
H3A H -0.7554 -0.4164 0.1492 0.029 Uiso 1 1 calc R . .
C8 C -0.6890(14) 0.4868(11) 0.4064(8) 0.034(2) Uani 1 1 d . . .
H8B H -0.7617 0.5373 0.4406 0.040 Uiso 1 1 calc R . .
C6 C -0.8152(14) 0.1604(18) 0.1076(10) 0.051(3) Uani 1 1 d . . .
H6B H -0.7363 0.2065 0.0792 0.061 Uiso 1 1 calc R . .
C5 C -0.9792(17) 0.191(2) 0.0948(12) 0.069(5) Uani 1 1 d . . .
H5A H -1.0323 0.2643 0.0590 0.083 Uiso 1 1 calc R . .
C4 C -0.9269(10) 0.0140(11) 0.1884(5) 0.0212(14) Uani 1 1 d . . .
H4B H -0.9409 -0.0593 0.2286 0.025 Uiso 1 1 calc R . .

loop_
_atom_site_aniso_label
_atom_site_aniso_U_11
_atom_site_aniso_U_22
_atom_site_aniso_U_33
_atom_site_aniso_U_23
_atom_site_aniso_U_13
_atom_site_aniso_U_12
Np1 0.00885(14) 0.01018(14) 0.01292(14) 0.00445(9) 0.00515(9) 0.00241(9)
O1 0.020(2) 0.009(2) 0.020(2) 0.0087(16) 0.0097(18) 0.0012(17)
O2 0.014(2) 0.022(3) 0.019(2) 0.0109(18) 0.0094(18) 0.0001(19)
O3 0.021(3) 0.012(2) 0.024(2) 0.0011(17) 0.0053(19) 0.0110(19)
O4 0.045(4) 0.030(3) 0.027(3) -0.002(2) 0.003(3) 0.029(3)
N7 0.016(3) 0.007(2) 0.018(2) 0.0031(17) 0.0059(19) 0.0044(19)
N1 0.022(3) 0.017(3) 0.015(2) 0.0031(19) 0.004(2) 0.005(2)
N5 0.020(3) 0.016(3) 0.022(3) 0.006(2) 0.009(2) 0.006(2)
N3 0.018(3) 0.022(3) 0.021(3) 0.010(2) 0.006(2) 0.004(2)
N6 0.034(4) 0.011(3) 0.030(3) 0.010(2) 0.012(3) 0.007(3)
N8 0.023(3) 0.031(4) 0.017(3) 0.005(2) 0.001(2) 0.003(3)
N4 0.020(3) 0.026(4) 0.042(4) 0.019(3) 0.016(3) 0.014(3)
N2 0.031(4) 0.027(4) 0.020(3) -0.005(2) 0.009(3) 0.000(3)
N9 0.033(4) 0.018(3) 0.021(3) 0.000(2) 0.000(3) 0.005(3)
C9 0.024(4) 0.014(3) 0.023(3) 0.006(2) 0.011(3) 0.003(3)
C1 0.015(3) 0.025(4) 0.021(3) 0.003(2) 0.005(2) 0.004(3)
C10 0.022(3) 0.017(3) 0.022(3) 0.008(2) 0.009(3) 0.009(3)
C12 0.016(3) 0.017(3) 0.022(3) 0.004(2) 0.007(2) 0.003(2)
C11 0.024(4) 0.021(4) 0.022(3) 0.002(2) 0.005(3) 0.000(3)
C7 0.036(5) 0.014(3) 0.045(4) 0.012(3) 0.030(4) 0.011(3)
C2 0.027(4) 0.016(3) 0.029(4) 0.004(3) 0.003(3) -0.002(3)
C3 0.029(4) 0.021(4) 0.021(3) 0.008(3) 0.004(3) 0.001(3)
C8 0.045(5) 0.015(4) 0.058(6) 0.016(3) 0.036(5) 0.015(4)
C6 0.029(5) 0.075(9) 0.082(8) 0.067(7) 0.030(5) 0.024(5)
C5 0.034(6) 0.093(12) 0.118(12) 0.091(11) 0.031(7) 0.029(7)
C4 0.013(3) 0.030(4) 0.026(3) 0.013(3) 0.007(2) 0.004(3)

loop_
_atom_type_symbol
_atom_type_description
_atom_type_scat_dispersion_real
_atom_type_scat_dispersion_imag
_atom_type_scat_source
C C 0.0033 0.0016 'International Tables Vol C Tables 4.2.6.8 and 6.1.1.4'
H H 0.0000 0.0000 'International Tables Vol C Tables 4.2.6.8 and 6.1.1.4'
N N 0.0061 0.0033 'International Tables Vol C Tables 4.2.6.8 and 6.1.1.4'
O O 0.0106 0.0060 'International Tables Vol C Tables 4.2.6.8 and 6.1.1.4'
Np Np -11.4937 4.1493 'International Tables Vol C Tables 4.2.6.8 and 6.1.1.4'

loop_
_geom_angle_atom_site_label_1
_geom_angle_atom_site_label_2
_geom_angle_atom_site_label_3
_geom_angle
_geom_angle_site_symmetry_1
_geom_angle_site_symmetry_3
_geom_angle_publ_flag
O1 Np1 O2 178.9(2) . . ?
O1 Np1 O3 94.0(2) . . ?
O2 Np1 O3 87.0(2) . . ?
O1 Np1 N7 87.6(2) . . ?
O2 Np1 N7 92.9(2) . . ?
O3 Np1 N7 68.87(17) . . ?
O1 Np1 N3 87.8(2) . . ?
O2 Np1 N3 91.3(2) . . ?
O3 Np1 N3 148.58(19) . . ?
N7 Np1 N3 142.53(19) . . ?
O1 Np1 N1 91.1(2) . . ?
O2 Np1 N1 89.0(2) . . ?
O3 Np1 N1 76.67(19) . . ?
N7 Np1 N1 145.33(19) . . ?
N3 Np1 N1 71.9(2) . . ?
O1 Np1 N5 91.7(2) . . ?
O2 Np1 N5 87.5(2) . . ?
O3 Np1 N5 140.9(2) . . ?
N7 Np1 N5 72.75(19) . . ?
N3 Np1 N5 70.2(2) . . ?
N1 Np1 N5 141.9(2) . . ?
N9 O3 Np1 128.9(5) . . ?
C10 N7 C12 105.1(6) . . ?
C10 N7 Np1 126.1(5) . . ?
C12 N7 Np1 128.8(4) . . ?
C1 N1 C3 105.6(6) . . ?
C1 N1 Np1 125.0(5) . . ?
C3 N1 Np1 129.3(4) . . ?
C9 N5 C7 106.1(6) . . ?
C9 N5 Np1 126.9(5) . . ?
C7 N5 Np1 125.8(5) . . ?
C4 N3 C6 105.4(7) . . ?
C4 N3 Np1 128.0(5) . . ?
C6 N3 Np1 124.5(6) . . ?
C9 N6 C8 108.2(6) . . ?
C10 N8 C11 108.5(6) . . ?
C4 N4 C5 105.3(7) . . ?
C1 N2 C2 108.1(6) . . ?
O4 N9 O3 113.8(7) . . ?
N5 C9 N6 110.9(6) . . ?
N1 C1 N2 110.8(7) . . ?
N7 C10 N8 110.7(7) . . ?
C11 C12 N7 110.5(6) . . ?
N8 C11 C12 105.2(7) . . ?
C8 C7 N5 109.3(7) . . ?
C3 C2 N2 105.4(7) . . ?
C2 C3 N1 110.2(6) . . ?
N6 C8 C7 105.5(7) . . ?
C5 C6 N3 109.7(8) . . ?
C6 C5 N4 106.8(9) . . ?
N3 C4 N4 112.6(6) . . ?

loop_
_geom_bond_atom_site_label_1
_geom_bond_atom_site_label_2
_geom_bond_distance
_geom_bond_site_symmetry_2
_geom_bond_publ_flag
Np1 O1 1.847(5) . ?
Np1 O2 1.851(5) . ?
Np1 O3 2.526(5) . ?
Np1 N7 2.542(6) . ?
Np1 N3 2.545(7) . ?
Np1 N1 2.546(6) . ?
Np1 N5 2.551(6) . ?
O3 N9 1.274(8) . ?
O4 N9 1.237(10) . ?
N7 C10 1.332(8) . ?
N7 C12 1.374(9) . ?
N1 C1 1.324(8) . ?
N1 C3 1.388(10) . ?
N5 C9 1.309(9) . ?
N5 C7 1.373(9) . ?
N3 C4 1.305(9) . ?
N3 C6 1.358(10) . ?
N6 C9 1.346(9) . ?
N6 C8 1.354(10) . ?
N8 C10 1.345(10) . ?
N8 C11 1.363(10) . ?
N4 C4 1.340(10) . ?
N4 C5 1.376(12) . ?
N2 C1 1.349(10) . ?
N2 C2 1.381(11) . ?
C12 C11 1.364(10) . ?
C7 C8 1.372(11) . ?
C2 C3 1.355(10) . ?
C6 C5 1.342(15) . ?
